data_4332365
loop_
_publ_author_name
'Mo, Xunhua'
'Etheredge, Kristen M. S.'
'Hwu, Shiou-Jyh'
'Huang, Qun'

_publ_section_title
;
 New Cuprates Featuring Ladderlike Periodic Arrays of [Cu3O8]10-Trimeric
 Magnetic Nanostructures
;
_journal_issue 9
_journal_name_full 'Inorganic Chemistry'
_journal_page_first 3478
_journal_page_last 3480
_journal_paper_doi 10.1021/ic060292q
_journal_volume 45
_journal_year 2006
_chemical_formula_sum 'Cu3 Ge3.13 Na2 O12 Si0.87'
_chemical_formula_weight 680.27
_chemical_name_systematic
; 
 ? 
;
_space_group_IT_number 2
_symmetry_cell_setting triclinic
_symmetry_space_group_name_Hall '-P 1'
_symmetry_space_group_name_H-M 'P -1'
_atom_sites_solution_hydrogens geom
_atom_sites_solution_primary direct
_atom_sites_solution_secondary difmap
_audit_creation_method SHELXL-97
_cell_angle_alpha 102.22(3)
_cell_angle_beta 93.26(3)
_cell_angle_gamma 87.84(3)
_cell_formula_units_Z 1
_cell_length_a 6.1719(12)
_cell_length_b 7.6784(15)
_cell_length_c 5.4198(11)
_cell_measurement_temperature 298(2)
_cell_volume 250.53(9)
_computing_structure_refinement 'SHELXL-97 (Sheldrick, 1997)'
_computing_structure_solution 'SHELXS-97 (Sheldrick, 1990)'
_diffrn_ambient_temperature 298(2)
_diffrn_measured_fraction_theta_full 0.986
_diffrn_measured_fraction_theta_max 0.986
_diffrn_radiation_monochromator graphite
_diffrn_radiation_source 'fine-focus sealed tube'
_diffrn_radiation_type MoK\a
_diffrn_radiation_wavelength 0.71073
_diffrn_reflns_av_R_equivalents 0.0211
_diffrn_reflns_av_sigmaI/netI 0.0218
_diffrn_reflns_limit_h_max 7
_diffrn_reflns_limit_h_min -7
_diffrn_reflns_limit_k_max 9
_diffrn_reflns_limit_k_min -9
_diffrn_reflns_limit_l_max 6
_diffrn_reflns_limit_l_min -6
_diffrn_reflns_number 2362
_diffrn_reflns_theta_full 25.99
_diffrn_reflns_theta_max 25.99
_diffrn_reflns_theta_min 3.31
_exptl_absorpt_coefficient_mu 15.780
_exptl_absorpt_correction_T_max 0.5709
_exptl_absorpt_correction_T_min 0.2161
_exptl_absorpt_correction_type multi-scan
_exptl_absorpt_process_details
;Jacobson, R.A. REQAB, subroutine of Crystal Clear;Rigaku/MSC:
 The Woodlands, TX, 1999.
;
_exptl_crystal_colour blue
_exptl_crystal_density_diffrn 4.509
_exptl_crystal_density_method 'not measured'
_exptl_crystal_description plate
_exptl_crystal_F_000 317
_exptl_crystal_size_max 0.14
_exptl_crystal_size_mid 0.10
_exptl_crystal_size_min 0.04
_refine_diff_density_max 0.955
_refine_diff_density_min -0.894
_refine_diff_density_rms 0.186
_refine_ls_extinction_coef 0.009(2)
_refine_ls_extinction_expression Fc^*^=kFc[1+0.001xFc^2^\l^3^/sin(2\q)]^-1/4^
_refine_ls_extinction_method SHELXL
_refine_ls_goodness_of_fit_ref 1.010
_refine_ls_matrix_type full
_refine_ls_number_parameters 100
_refine_ls_number_reflns 975
_refine_ls_number_restraints 0
_refine_ls_restrained_S_all 1.010
_refine_ls_R_factor_all 0.0266
_refine_ls_R_factor_gt 0.0261
_refine_ls_shift/su_max 0.014
_refine_ls_shift/su_mean 0.003
_refine_ls_structure_factor_coef Fsqd
_refine_ls_weighting_details 'calc w=1/[\s^2^(Fo^2^)+(0.0630P)^2^+0.6302P] where P=(Fo^2^+2Fc^2^)/3'
_refine_ls_weighting_scheme calc
_refine_ls_wR_factor_gt 0.0812
_refine_ls_wR_factor_ref 0.0819
_reflns_number_gt 958
_reflns_number_total 975
_reflns_threshold_expression >2sigma(I)
_cod_data_source_file ic060292qsup1.cif
_cod_data_source_block cd1430Na2Cu3Ge3.138(6)Si0.862(6)O12
_cod_original_sg_symbol_H-M P-1
_cod_database_code 4332365

loop_
_symmetry_equiv_pos_as_xyz
'x, y, z'
'-x, -y, -z'

loop_
_atom_site_label
_atom_site_type_symbol
_atom_site_fract_x
_atom_site_fract_y
_atom_site_fract_z
_atom_site_U_iso_or_equiv
_atom_site_adp_type
_atom_site_occupancy
_atom_site_symmetry_multiplicity
_atom_site_calc_flag
_atom_site_refinement_flags
Ge1 Ge 0.22129(8) 0.37097(6) 0.30640(9) 0.0059(2) Uani 0.697(5) 1 d P
Si1 Si 0.22129(8) 0.37097(6) 0.30640(9) 0.0059(2) Uani 0.303(5) 1 d P
Ge2 Ge 0.39748(7) 0.18236(6) 0.75831(8) 0.0065(2) Uani 0.872(5) 1 d P
Si2 Si 0.39748(7) 0.18236(6) 0.75831(8) 0.0065(2) Uani 0.128(5) 1 d P
Cu1 Cu 0.0000 0.0000 0.0000 0.0088(2) Uani 1 2 d S
Cu2 Cu 0.15793(8) 0.82047(6) 0.49010(9) 0.0071(2) Uani 1 1 d .
Na1 Na 0.2451(3) 0.5905(2) 0.9055(3) 0.0143(4) Uani 1 1 d .
O1 O 0.0111(5) 0.2268(4) 0.2343(5) 0.0077(6) Uani 1 1 d .
O2 O 0.4006(5) 0.3168(4) 0.0663(5) 0.0120(6) Uani 1 1 d .
O3 O 0.3615(5) 0.3498(4) 0.5802(5) 0.0114(6) Uani 1 1 d .
O4 O 0.1713(5) 0.0535(4) 0.7296(5) 0.0104(6) Uani 1 1 d .
O5 O 0.6534(5) 0.0956(4) 0.7300(6) 0.0138(6) Uani 1 1 d .
O6 O 0.1261(5) 0.5781(4) 0.3022(5) 0.0121(6) Uani 1 1 d .

loop_
_atom_site_aniso_label
_atom_site_aniso_U_11
_atom_site_aniso_U_22
_atom_site_aniso_U_33
_atom_site_aniso_U_23
_atom_site_aniso_U_13
_atom_site_aniso_U_12
Ge1 0.0078(3) 0.0048(3) 0.0049(3) 0.0002(2) 0.0011(2) -0.0013(2)
Si1 0.0078(3) 0.0048(3) 0.0049(3) 0.0002(2) 0.0011(2) -0.0013(2)
Ge2 0.0070(3) 0.0060(3) 0.0068(3) 0.00096(18) 0.00264(19) -0.00162(18)
Si2 0.0070(3) 0.0060(3) 0.0068(3) 0.00096(18) 0.00264(19) -0.00162(18)
Cu1 0.0153(4) 0.0051(4) 0.0058(4) -0.0017(3) 0.0060(3) -0.0036(3)
Cu2 0.0103(3) 0.0051(3) 0.0057(3) -0.00044(19) 0.0038(2) -0.00133(19)
Na1 0.0131(8) 0.0165(8) 0.0149(9) 0.0068(7) 0.0023(6) 0.0015(6)
O1 0.0102(14) 0.0050(12) 0.0074(13) -0.0010(10) 0.0040(11) -0.0024(10)
O2 0.0148(15) 0.0107(14) 0.0095(14) -0.0020(11) 0.0042(11) -0.0046(11)
O3 0.0147(15) 0.0108(13) 0.0097(14) 0.0042(10) 0.0007(11) 0.0002(11)
O4 0.0155(16) 0.0072(13) 0.0082(14) -0.0008(10) 0.0055(12) -0.0046(11)
O5 0.0135(15) 0.0153(14) 0.0147(15) 0.0068(12) 0.0065(12) 0.0014(12)
O6 0.0182(15) 0.0066(13) 0.0099(14) -0.0034(10) 0.0045(12) -0.0019(11)

loop_
_atom_type_symbol
_atom_type_description
_atom_type_scat_dispersion_real
_atom_type_scat_dispersion_imag
_atom_type_scat_source
O O 0.0106 0.0060 'International Tables Vol C Tables 4.2.6.8 and 6.1.1.4'
Na Na 0.0362 0.0249 'International Tables Vol C Tables 4.2.6.8 and 6.1.1.4'
Si Si 0.0817 0.0704 'International Tables Vol C Tables 4.2.6.8 and 6.1.1.4'
Cu Cu 0.3201 1.2651 'International Tables Vol C Tables 4.2.6.8 and 6.1.1.4'
Ge Ge 0.1547 1.8001 'International Tables Vol C Tables 4.2.6.8 and 6.1.1.4'

loop_
_geom_angle_atom_site_label_1
_geom_angle_atom_site_label_2
_geom_angle_atom_site_label_3
_geom_angle
_geom_angle_site_symmetry_1
_geom_angle_site_symmetry_3
O6 Ge1 O3 114.60(14) . .
O6 Ge1 O1 108.92(14) . .
O3 Ge1 O1 111.82(14) . .
O6 Ge1 O2 106.25(15) . .
O3 Ge1 O2 107.10(14) . .
O1 Ge1 O2 107.77(13) . .
O6 Ge1 Na1 49.84(11) . 1_554
O3 Ge1 Na1 137.60(11) . 1_554
O1 Ge1 Na1 110.57(10) . 1_554
O2 Ge1 Na1 58.00(11) . 1_554
O6 Ge1 Na1 62.78(12) . 2_566
O3 Ge1 Na1 140.59(11) . 2_566
O1 Ge1 Na1 47.14(10) . 2_566
O2 Ge1 Na1 111.20(11) . 2_566
Na1 Ge1 Na1 73.83(6) 1_554 2_566
O6 Ge1 Na1 74.24(11) . .
O3 Ge1 Na1 43.32(10) . .
O1 Ge1 Na1 113.53(10) . .
O2 Ge1 Na1 136.05(10) . .
Na1 Ge1 Na1 116.94(6) 1_554 .
Na1 Ge1 Na1 107.63(5) 2_566 .
O5 Ge2 O4 123.24(14) . .
O5 Ge2 O3 109.27(14) . .
O4 Ge2 O3 111.42(14) . .
O5 Ge2 O2 104.19(15) . 1_556
O4 Ge2 O2 106.15(14) . 1_556
O3 Ge2 O2 99.56(13) . 1_556
O5 Ge2 Na1 64.64(11) . 2_667
O4 Ge2 Na1 150.21(10) . 2_667
O3 Ge2 Na1 89.06(10) . 2_667
O2 Ge2 Na1 47.14(11) 1_556 2_667
O5 Ge2 Na1 128.40(11) . .
O4 Ge2 Na1 108.23(10) . .
O3 Ge2 Na1 47.77(10) . .
O2 Ge2 Na1 53.83(11) 1_556 .
Na1 Ge2 Na1 69.13(6) 2_667 .
O1 Cu1 O1 180.0(3) . 2
O1 Cu1 O4 80.27(12) . 2_556
O1 Cu1 O4 99.73(12) 2 2_556
O1 Cu1 O4 99.73(12) . 1_554
O1 Cu1 O4 80.27(12) 2 1_554
O4 Cu1 O4 180.0(2) 2_556 1_554
O1 Cu1 Cu2 39.93(9) . 2_566
O1 Cu1 Cu2 140.07(9) 2 2_566
O4 Cu1 Cu2 40.34(8) 2_556 2_566
O4 Cu1 Cu2 139.66(8) 1_554 2_566
O1 Cu1 Cu2 140.07(9) . 1_544
O1 Cu1 Cu2 39.93(9) 2 1_544
O4 Cu1 Cu2 139.66(8) 2_556 1_544
O4 Cu1 Cu2 40.34(8) 1_554 1_544
Cu2 Cu1 Cu2 180.000(19) 2_566 1_544
O1 Cu1 Na1 140.03(9) . 1_544
O1 Cu1 Na1 39.97(9) 2 1_544
O4 Cu1 Na1 91.57(9) 2_556 1_544
O4 Cu1 Na1 88.43(9) 1_554 1_544
Cu2 Cu1 Na1 121.32(4) 2_566 1_544
Cu2 Cu1 Na1 58.68(4) 1_544 1_544
O1 Cu1 Na1 39.97(9) . 2_566
O1 Cu1 Na1 140.03(9) 2 2_566
O4 Cu1 Na1 88.43(9) 2_556 2_566
O4 Cu1 Na1 91.57(9) 1_554 2_566
Cu2 Cu1 Na1 58.68(4) 2_566 2_566
Cu2 Cu1 Na1 121.32(4) 1_544 2_566
Na1 Cu1 Na1 180.0 1_544 2_566
O5 Cu2 O6 98.87(13) 2_666 .
O5 Cu2 O1 168.80(12) 2_666 2_566
O6 Cu2 O1 91.47(13) . 2_566
O5 Cu2 O4 90.38(13) 2_666 1_565
O6 Cu2 O4 170.38(12) . 1_565
O1 Cu2 O4 79.12(12) 2_566 1_565
O5 Cu2 Cu1 130.54(9) 2_666 1_566
O6 Cu2 Cu1 130.29(9) . 1_566
O1 Cu2 Cu1 38.85(8) 2_566 1_566
O4 Cu2 Cu1 40.27(9) 1_565 1_566
O5 Cu2 Na1 132.61(10) 2_666 .
O6 Cu2 Na1 76.47(10) . .
O1 Cu2 Na1 45.95(9) 2_566 .
O4 Cu2 Na1 95.33(9) 1_565 .
Cu1 Cu2 Na1 66.62(4) 1_566 .
O5 Cu2 Na1 57.89(10) 2_666 1_554
O6 Cu2 Na1 42.81(9) . 1_554
O1 Cu2 Na1 133.11(9) 2_566 1_554
O4 Cu2 Na1 146.80(9) 1_565 1_554
Cu1 Cu2 Na1 169.79(4) 1_566 1_554
Na1 Cu2 Na1 112.92(5) . 1_554
O1 Na1 O2 116.22(12) 2_566 2_666
O1 Na1 O6 102.24(13) 2_566 1_556
O2 Na1 O6 111.24(13) 2_666 1_556
O1 Na1 O3 113.22(12) 2_566 .
O2 Na1 O3 85.95(12) 2_666 .
O6 Na1 O3 128.24(12) 1_556 .
O1 Na1 O2 157.71(13) 2_566 1_556
O2 Na1 O2 86.07(12) 2_666 1_556
O6 Na1 O2 67.30(11) 1_556 1_556
O3 Na1 O2 65.69(10) . 1_556
O1 Na1 O6 65.94(10) 2_566 2_566
O2 Na1 O6 158.69(12) 2_666 2_566
O6 Na1 O6 87.94(11) 1_556 2_566
O3 Na1 O6 74.51(11) . 2_566
O2 Na1 O6 93.35(11) 1_556 2_566
O1 Na1 O5 83.01(11) 2_566 2_667
O2 Na1 O5 63.05(11) 2_666 2_667
O6 Na1 O5 68.40(10) 1_556 2_667
O3 Na1 O5 148.99(12) . 2_667
O2 Na1 O5 109.25(11) 1_556 2_667
O6 Na1 O5 136.08(11) 2_566 2_667
O1 Na1 Ge1 129.70(10) 2_566 1_556
O2 Na1 Ge1 105.50(10) 2_666 1_556
O6 Na1 Ge1 33.35(7) 1_556 1_556
O3 Na1 Ge1 95.85(9) . 1_556
O2 Na1 Ge1 34.74(7) 1_556 1_556
O6 Na1 Ge1 85.21(8) 2_566 1_556
O5 Na1 Ge1 92.52(8) 2_667 1_556
O1 Na1 Si1 129.70(10) 2_566 1_556
O2 Na1 Si1 105.50(10) 2_666 1_556
O6 Na1 Si1 33.35(7) 1_556 1_556
O3 Na1 Si1 95.85(9) . 1_556
O2 Na1 Si1 34.74(7) 1_556 1_556
O6 Na1 Si1 85.21(8) 2_566 1_556
O5 Na1 Si1 92.52(8) 2_667 1_556
Ge1 Na1 Si1 0.00(2) 1_556 1_556
O1 Na1 Ge1 33.40(7) 2_566 2_566
O2 Na1 Ge1 147.57(10) 2_666 2_566
O6 Na1 Ge1 91.88(10) 1_556 2_566
O3 Na1 Ge1 97.55(10) . 2_566
O2 Na1 Ge1 124.82(10) 1_556 2_566
O6 Na1 Ge1 33.01(6) 2_566 2_566
O5 Na1 Ge1 108.67(9) 2_667 2_566
Ge1 Na1 Ge1 106.17(6) 1_556 2_566
Si1 Na1 Ge1 106.17(6) 1_556 2_566
O1 Na1 Si1 33.40(7) 2_566 2_566
O2 Na1 Si1 147.57(10) 2_666 2_566
O6 Na1 Si1 91.88(10) 1_556 2_566
O3 Na1 Si1 97.55(10) . 2_566
O2 Na1 Si1 124.82(10) 1_556 2_566
O6 Na1 Si1 33.01(6) 2_566 2_566
O5 Na1 Si1 108.67(9) 2_667 2_566
Ge1 Na1 Si1 106.17(6) 1_556 2_566
Si1 Na1 Si1 106.17(6) 1_556 2_566
Ge1 Na1 Si1 0.000(8) 2_566 2_566
O1 Na1 Ge2 109.87(9) 2_566 2_667
O2 Na1 Ge2 34.06(7) 2_666 2_667
O6 Na1 Ge2 81.10(9) 1_556 2_667
O3 Na1 Ge2 117.59(10) . 2_667
O2 Na1 Ge2 88.52(8) 1_556 2_667
O6 Na1 Ge2 167.21(9) 2_566 2_667
O5 Na1 Ge2 32.61(7) 2_667 2_667
Ge1 Na1 Ge2 89.17(5) 1_556 2_667
Si1 Na1 Ge2 89.17(5) 1_556 2_667
Ge1 Na1 Ge2 140.18(6) 2_566 2_667
Si1 Na1 Ge2 140.18(6) 2_566 2_667
Ge1 O1 Cu1 128.76(16) . .
Ge1 O1 Cu2 119.09(15) . 2_566
Cu1 O1 Cu2 101.22(13) . 2_566
Ge1 O1 Na1 99.46(13) . 2_566
Cu1 O1 Na1 107.11(13) . 2_566
Cu2 O1 Na1 95.58(13) 2_566 2_566
Ge1 O2 Si2 136.34(18) . 1_554
Ge1 O2 Ge2 136.34(18) . 1_554
Si2 O2 Ge2 0.00(3) 1_554 1_554
Ge1 O2 Na1 124.79(15) . 2_666
Si2 O2 Na1 98.81(14) 1_554 2_666
Ge2 O2 Na1 98.81(14) 1_554 2_666
Ge1 O2 Na1 87.26(13) . 1_554
Si2 O2 Na1 92.53(13) 1_554 1_554
Ge2 O2 Na1 92.53(13) 1_554 1_554
Na1 O2 Na1 93.93(12) 2_666 1_554
Ge1 O3 Ge2 135.77(18) . .
Ge1 O3 Na1 107.27(14) . .
Ge2 O3 Na1 99.07(13) . .
Ge2 O4 Cu1 128.49(16) . 1_556
Ge2 O4 Cu2 120.92(16) . 1_545
Cu1 O4 Cu2 99.39(13) 1_556 1_545
Ge2 O5 Cu2 118.73(17) . 2_666
Ge2 O5 Na1 82.75(12) . 2_667
Cu2 O5 Na1 86.91(11) 2_666 2_667
Ge1 O6 Cu2 140.15(18) . .
Ge1 O6 Na1 96.81(14) . 1_554
Cu2 O6 Na1 102.90(13) . 1_554
Ge1 O6 Na1 84.21(12) . 2_566
Cu2 O6 Na1 128.61(15) . 2_566
Na1 O6 Na1 92.06(11) 1_554 2_566

loop_
_geom_bond_atom_site_label_1
_geom_bond_atom_site_label_2
_geom_bond_distance
_geom_bond_site_symmetry_2
Ge1 O6 1.679(3) .
Ge1 O3 1.710(3) .
Ge1 O1 1.711(3) .
Ge1 O2 1.730(3) .
Ge1 Na1 3.0317(19) 1_554
Ge1 Na1 3.065(2) 2_566
Ge1 Na1 3.324(2) .
Ge2 O5 1.693(3) .
Ge2 O4 1.722(3) .
Ge2 O3 1.765(3) .
Ge2 O2 1.766(3) 1_556
Ge2 Na1 3.117(2) 2_667
Ge2 Na1 3.1854(19) .
Cu1 O1 1.927(3) .
Cu1 O1 1.927(3) 2
Cu1 O4 1.974(3) 2_556
Cu1 O4 1.974(3) 1_554
Cu1 Cu2 3.0133(11) 2_566
Cu1 Cu2 3.0133(11) 1_544
Cu1 Na1 3.3891(19) 1_544
Cu1 Na1 3.3891(19) 2_566
Cu2 O5 1.932(3) 2_666
Cu2 O6 1.934(3) .
Cu2 O1 1.972(3) 2_566
Cu2 O4 1.977(3) 1_565
Cu2 Cu1 3.0133(11) 1_566
Cu2 Na1 3.1543(19) .
Cu2 Na1 3.347(2) 1_554
Na1 O1 2.278(3) 2_566
Na1 O2 2.312(4) 2_666
Na1 O6 2.333(3) 1_556
Na1 O3 2.388(3) .
Na1 O2 2.574(4) 1_556
Na1 O6 2.740(4) 2_566
Na1 O5 2.839(4) 2_667
Na1 Ge1 3.0317(19) 1_556
Na1 Si1 3.0317(19) 1_556
Na1 Ge1 3.065(2) 2_566
Na1 Si1 3.065(2) 2_566
Na1 Ge2 3.117(2) 2_667
O1 Cu2 1.972(3) 2_566
O1 Na1 2.278(3) 2_566
O2 Si2 1.766(3) 1_554
O2 Ge2 1.766(3) 1_554
O2 Na1 2.312(4) 2_666
O2 Na1 2.574(4) 1_554
O4 Cu1 1.974(3) 1_556
O4 Cu2 1.977(3) 1_545
O5 Cu2 1.932(3) 2_666
O5 Na1 2.839(4) 2_667
O6 Na1 2.333(3) 1_554
O6 Na1 2.740(4) 2_566
